data_1529945
loop_
_publ_author_name
'Fries, T.'
'Mayer von Kuerthy, G.'
'Kemmler-Sack, S.'
'Ehmann, A.'

_publ_section_title
;
 The system ((Bi,Pb) O)2 Sr2 Bi3 Fe4 O13+z
;
_journal_name_full 'Journal of the Less-Common Metals'
_journal_page_first 1
_journal_page_last 7
_journal_volume 154
_journal_year 1989
_chemical_formula_sum 'Bi4.15 Fe4 O15 Pb0.45 Sr2'
_chemical_name_systematic 'Bi4.15 Pb0.45 Sr2 Fe4 O15'
_space_group_IT_number 139
_symmetry_space_group_name_Hall '-I 4 2'
_symmetry_space_group_name_H-M 'I 4/m m m'
_cell_angle_alpha 90
_cell_angle_beta 90
_cell_angle_gamma 90
_cell_formula_units_Z 2
_cell_length_a 3.886
_cell_length_b 3.886
_cell_length_c 48.56
_cell_volume 733.304
_citation_journal_id_ASTM JCOMAH
_cod_data_source_file Fries_JCOMAH_1989_1830.cif
_cod_data_source_block Bi4.15Fe4O15Pb0.45Sr2
_cod_original_cell_volume 733.3044
_cod_database_code 1529945

loop_
_symmetry_equiv_pos_as_xyz
x,y,z
-y,x,z
-x,-y,z
y,-x,z
x,-y,-z
y,x,-z
-x,y,-z
-y,-x,-z
-x,-y,-z
y,-x,-z
x,y,-z
-y,x,-z
-x,y,z
-y,-x,z
x,-y,z
y,x,z
x+1/2,y+1/2,z+1/2
-y+1/2,x+1/2,z+1/2
-x+1/2,-y+1/2,z+1/2
y+1/2,-x+1/2,z+1/2
x+1/2,-y+1/2,-z+1/2
y+1/2,x+1/2,-z+1/2
-x+1/2,y+1/2,-z+1/2
-y+1/2,-x+1/2,-z+1/2
-x+1/2,-y+1/2,-z+1/2
y+1/2,-x+1/2,-z+1/2
x+1/2,y+1/2,-z+1/2
-y+1/2,x+1/2,-z+1/2
-x+1/2,y+1/2,z+1/2
-y+1/2,-x+1/2,z+1/2
x+1/2,-y+1/2,z+1/2
y+1/2,x+1/2,z+1/2

loop_
_atom_site_label
_atom_site_type_symbol
_atom_site_fract_x
_atom_site_fract_y
_atom_site_fract_z
_atom_site_occupancy
_atom_site_U_iso_or_equiv
Fe1 Fe+3 0.5 0.5 0.042 1 0.0
Bi1 Bi+3 0.5 0.5 0.2192 0.675 0.0
Sr1 Sr+2 0 0 0.8375 0.5 0.0
O4 O-2 0 0 0.218 1 0.0
Fe2 Fe+3 0.5 0.5 0.123 1 0.0
O2 O-2 0.5 0.5 0.087 1 0.0
Bi3 Bi+3 0 0 0.0781 0.9 0.0
O3 O-2 0.5 0.5 0.839 1 0.0
Sr2 Sr+2 0 0 0 1 0.0
Pb1 Pb+2 0.5 0.5 0.2192 0.225 0.0
O6 O-2 0.5 0 0.123 1 0.0
O1 O-2 0.5 0.5 0 1 0.0
O5 O-2 0.5 0 0.039 1 0.0
Bi2 Bi+3 0 0 0.8375 0.5 0.0
